data_2226805
loop_
_publ_author_name
'Saeed, Aamer'
'Kazmi, Madiha'
'Ameen Samra, Shahid'
'Irfan, Madiha'
'Bolte, Michael'

_publ_section_title
;
 1,1'-(9-Octyl-9<i>H</i>-carbazole-3,6-diyl)diethanone
;
_journal_coeditor_code BV2151
_journal_issue 8
_journal_name_full 'Acta Crystallographica Section E'
_journal_page_first o2118
_journal_paper_doi 10.1107/S1600536810028928
_journal_volume 66
_journal_year 2010
_chemical_formula_iupac 'C24 H29 N O2'
_chemical_formula_moiety 'C24 H29 N O2'
_chemical_formula_sum 'C24 H29 N O2'
_chemical_formula_weight 363.48
_chemical_name_common
;
1-(6-acetyl-9-octyl-9<i>H</i>-carbazol-3-yl)ethan-1-one
;
_chemical_name_systematic
;
1,1'-(9-Octyl-9<i>H</i>-carbazole-3,6-diyl)diethanone
;
_space_group_IT_number 61
_symmetry_cell_setting orthorhombic
_symmetry_space_group_name_Hall '-P 2ac 2ab'
_symmetry_space_group_name_H-M 'P b c a'
_atom_sites_solution_hydrogens geom
_atom_sites_solution_primary direct
_atom_sites_solution_secondary difmap
_audit_creation_method SHELXL-97
_cell_angle_alpha 90.00
_cell_angle_beta 90.00
_cell_angle_gamma 90.00
_cell_formula_units_Z 8
_cell_length_a 18.746(2)
_cell_length_b 10.3842(18)
_cell_length_c 20.994(3)
_cell_measurement_reflns_used 3794
_cell_measurement_temperature 173(2)
_cell_measurement_theta_max 25.9
_cell_measurement_theta_min 3.6
_cell_volume 4086.7(10)
_computing_cell_refinement 'X-AREA (Stoe & Cie, 2001)'
_computing_data_collection 'X-AREA (Stoe & Cie, 2001)'
_computing_data_reduction 'X-AREA (Stoe & Cie, 2001)'
_computing_molecular_graphics 'XP (Sheldrick, 2008)'
_computing_publication_material 'SHELXL97 (Sheldrick, 2008)'
_computing_structure_refinement 'SHELXL97 (Sheldrick, 2008)'
_computing_structure_solution 'SHELXS97 (Sheldrick, 2008)'
_diffrn_ambient_temperature 173(2)
_diffrn_measured_fraction_theta_full 1.000
_diffrn_measured_fraction_theta_max 1.000
_diffrn_measurement_device_type 'Stow IPDS II two-circle'
_diffrn_measurement_method \w
_diffrn_radiation_monochromator graphite
_diffrn_radiation_source 'fine-focus sealed tube'
_diffrn_radiation_type MoK\a
_diffrn_radiation_wavelength 0.71073
_diffrn_reflns_av_R_equivalents 0.0312
_diffrn_reflns_av_sigmaI/netI 0.0918
_diffrn_reflns_limit_h_max 22
_diffrn_reflns_limit_h_min 0
_diffrn_reflns_limit_k_max 12
_diffrn_reflns_limit_k_min 0
_diffrn_reflns_limit_l_max 24
_diffrn_reflns_limit_l_min 0
_diffrn_reflns_number 8614
_diffrn_reflns_theta_full 25.00
_diffrn_reflns_theta_max 25.03
_diffrn_reflns_theta_min 1.94
_diffrn_standards_number 0
_exptl_absorpt_coefficient_mu 0.074
_exptl_absorpt_correction_type none
_exptl_crystal_colour colourless
_exptl_crystal_density_diffrn 1.182
_exptl_crystal_density_method 'not measured'
_exptl_crystal_description plate
_exptl_crystal_F_000 1568
_exptl_crystal_size_max 0.32
_exptl_crystal_size_mid 0.29
_exptl_crystal_size_min 0.12
_refine_diff_density_max 0.198
_refine_diff_density_min -0.200
_refine_ls_extinction_coef 0.0019(3)
_refine_ls_extinction_expression Fc^*^=kFc[1+0.001xFc^2^\l^3^/sin(2\q)]^-1/4^
_refine_ls_extinction_method 'SHELXL97 (Sheldrick, 2008)'
_refine_ls_goodness_of_fit_ref 0.845
_refine_ls_hydrogen_treatment constr
_refine_ls_matrix_type full
_refine_ls_number_parameters 248
_refine_ls_number_reflns 3613
_refine_ls_number_restraints 0
_refine_ls_restrained_S_all 0.845
_refine_ls_R_factor_all 0.0892
_refine_ls_R_factor_gt 0.0442
_refine_ls_shift/su_max 0.001
_refine_ls_shift/su_mean 0.000
_refine_ls_structure_factor_coef Fsqd
_refine_ls_weighting_details 'calc w=1/[\s^2^(Fo^2^)+(0.0389P)^2^] where P=(Fo^2^+2Fc^2^)/3'
_refine_ls_weighting_scheme calc
_refine_ls_wR_factor_gt 0.0793
_refine_ls_wR_factor_ref 0.0858
_reflns_number_gt 2024
_reflns_number_total 3613
_reflns_threshold_expression I>2\s(I)
_cod_data_source_file bv2151.cif
_cod_data_source_block I
_cod_database_code 2226805
_cod_database_fobs_code 2226805

loop_
_symmetry_equiv_pos_as_xyz
'x, y, z'
'-x+1/2, -y, z+1/2'
'-x, y+1/2, -z+1/2'
'x+1/2, -y+1/2, -z'
'-x, -y, -z'
'x-1/2, y, -z-1/2'
'x, -y-1/2, z-1/2'
'-x-1/2, y-1/2, z'

loop_
_atom_site_type_symbol
_atom_site_label
_atom_site_fract_x
_atom_site_fract_y
_atom_site_fract_z
_atom_site_U_iso_or_equiv
_atom_site_adp_type
_atom_site_calc_flag
_atom_site_refinement_flags
_atom_site_occupancy
_atom_site_disorder_assembly
_atom_site_disorder_group
N N1 0.70663(9) 0.23596(8) 0.66696(8) 0.0259(4) Uani d . 1 . .
O O1 0.68112(9) 0.13339(7) 0.37076(7) 0.0482(4) Uani d . 1 . .
O O2 0.45645(10) 0.58614(10) 0.56767(8) 0.0579(5) Uani d . 1 . .
C C1 0.75428(11) 0.21735(9) 0.72139(9) 0.0300(5) Uani d . 1 . .
H H1A 0.7787 0.1332 0.7170 0.036 Uiso calc R 1 . .
H H1B 0.7255 0.2147 0.7609 0.036 Uiso calc R 1 . .
C C2 0.81004(11) 0.32270(10) 0.72736(9) 0.0340(5) Uani d . 1 . .
H H2A 0.8416 0.3023 0.7638 0.041 Uiso calc R 1 . .
H H2B 0.7856 0.4050 0.7370 0.041 Uiso calc R 1 . .
C C3 0.85589(12) 0.34086(10) 0.66809(10) 0.0335(5) Uani d . 1 . .
H H3A 0.8247 0.3640 0.6318 0.040 Uiso calc R 1 . .
H H3B 0.8797 0.2584 0.6577 0.040 Uiso calc R 1 . .
C C4 0.91269(11) 0.44553(10) 0.67644(10) 0.0342(5) Uani d . 1 . .
H H4A 0.8892 0.5259 0.6907 0.041 Uiso calc R 1 . .
H H4B 0.9463 0.4186 0.7103 0.041 Uiso calc R 1 . .
C C5 0.95472(12) 0.47302(9) 0.61566(10) 0.0358(5) Uani d . 1 . .
H H5A 0.9770 0.3921 0.6007 0.043 Uiso calc R 1 . .
H H5B 0.9213 0.5024 0.5822 0.043 Uiso calc R 1 . .
C C6 1.01263(12) 0.57443(10) 0.62449(10) 0.0376(5) Uani d . 1 . .
H H6A 1.0499 0.5396 0.6531 0.045 Uiso calc R 1 . .
H H6B 0.9916 0.6509 0.6455 0.045 Uiso calc R 1 . .
C C7 1.04725(13) 0.61615(10) 0.56216(12) 0.0472(6) Uani d . 1 . .
H H7A 1.0098 0.6487 0.5331 0.057 Uiso calc R 1 . .
H H7B 1.0695 0.5402 0.5418 0.057 Uiso calc R 1 . .
C C8 1.10405(14) 0.72094(10) 0.57099(14) 0.0696(9) Uani d . 1 . .
H H8A 1.0812 0.8006 0.5855 0.104 Uiso calc R 1 . .
H H8B 1.1282 0.7366 0.5303 0.104 Uiso calc R 1 . .
H H8C 1.1390 0.6926 0.6028 0.104 Uiso calc R 1 . .
C C11 0.71650(11) 0.18471(9) 0.60607(9) 0.0251(4) Uani d . 1 . .
C C12 0.66565(10) 0.23960(8) 0.56417(9) 0.0217(4) Uani d . 1 . .
C C13 0.66665(11) 0.20425(9) 0.49974(9) 0.0249(4) Uani d . 1 . .
H H13 0.6334 0.2406 0.4707 0.030 Uiso calc R 1 . .
C C14 0.71716(11) 0.11499(9) 0.47877(10) 0.0260(4) Uani d . 1 . .
C C15 0.76638(11) 0.06208(9) 0.52180(10) 0.0295(5) Uani d . 1 . .
H H15 0.8003 0.0013 0.5068 0.035 Uiso calc R 1 . .
C C16 0.76684(11) 0.09608(9) 0.58571(9) 0.0290(5) Uani d . 1 . .
H H16 0.8004 0.0599 0.6145 0.035 Uiso calc R 1 . .
C C17 0.72007(12) 0.08031(9) 0.40940(10) 0.0310(5) Uani d . 1 . .
C C18 0.77287(12) -0.01784(9) 0.38732(9) 0.0405(6) Uani d . 1 . .
H H18A 0.7674 -0.0314 0.3414 0.061 Uiso calc R 1 . .
H H18B 0.7646 -0.0992 0.4098 0.061 Uiso calc R 1 . .
H H18C 0.8213 0.0127 0.3963 0.061 Uiso calc R 1 . .
C C21 0.65132(10) 0.32388(11) 0.66472(9) 0.0240(4) Uani d . 1 . .
C C22 0.62341(11) 0.32930(10) 0.60171(9) 0.0234(4) Uani d . 1 . .
C C23 0.56768(10) 0.41338(8) 0.58793(9) 0.0249(4) Uani d . 1 . .
H H23 0.5486 0.4182 0.5461 0.030 Uiso calc R 1 . .
C C24 0.54038(10) 0.49026(10) 0.63647(9) 0.0249(4) Uani d . 1 . .
C C25 0.56898(11) 0.48308(11) 0.69854(9) 0.0264(4) Uani d . 1 . .
H H25 0.5495 0.5364 0.7309 0.032 Uiso calc R 1 . .
C C26 0.62438(11) 0.40090(8) 0.71366(9) 0.0262(4) Uani d . 1 . .
H H26 0.6434 0.3969 0.7556 0.031 Uiso calc R 1 . .
C C27 0.48115(12) 0.58090(11) 0.62149(10) 0.0320(5) Uani d . 1 . .
C C28 0.44961(11) 0.66343(9) 0.67328(10) 0.0367(5) Uani d . 1 . .
H H28A 0.4168 0.7263 0.6544 0.055 Uiso calc R 1 . .
H H28B 0.4879 0.7088 0.6957 0.055 Uiso calc R 1 . .
H H28C 0.4235 0.6089 0.7034 0.055 Uiso calc R 1 . .

loop_
_atom_site_aniso_label
_atom_site_aniso_U_11
_atom_site_aniso_U_22
_atom_site_aniso_U_33
_atom_site_aniso_U_12
_atom_site_aniso_U_13
_atom_site_aniso_U_23
N1 0.0267(9) 0.0301(4) 0.0209(9) 0.0028(7) -0.0033(8) 0.0032(7)
O1 0.0590(11) 0.0599(4) 0.0255(9) 0.0280(8) -0.0093(9) -0.0055(6)
O2 0.0641(12) 0.0820(6) 0.0276(9) 0.0404(9) -0.0134(9) -0.0098(9)
C1 0.0336(12) 0.0367(4) 0.0198(11) 0.0043(9) -0.0051(11) 0.0048(8)
C2 0.0343(13) 0.0419(4) 0.0258(12) 0.0033(10) -0.0061(10) -0.0030(9)
C3 0.0323(11) 0.0375(4) 0.0306(12) 0.0017(9) -0.0050(11) -0.0043(9)
C4 0.0329(11) 0.0383(5) 0.0315(13) 0.0030(9) -0.0040(11) -0.0048(9)
C5 0.0390(13) 0.0353(4) 0.0330(13) 0.0008(9) -0.0035(11) 0.0015(7)
C6 0.0354(12) 0.0404(4) 0.0372(13) 0.0002(10) -0.0037(11) -0.0020(8)
C7 0.0437(15) 0.0484(5) 0.0494(16) -0.0020(10) 0.0038(13) 0.0011(10)
C8 0.0539(19) 0.0634(6) 0.092(2) -0.0126(11) 0.0141(18) 0.0065(11)
C11 0.0276(11) 0.0257(4) 0.0219(11) -0.0021(9) 0.0010(10) 0.0025(8)
C12 0.0219(10) 0.0199(4) 0.0233(11) -0.0022(8) -0.0003(9) 0.0009(7)
C13 0.0269(10) 0.0267(4) 0.0211(11) 0.0002(8) -0.0018(10) 0.0013(7)
C14 0.0292(10) 0.0264(4) 0.0224(11) 0.0011(8) -0.0007(10) -0.0010(8)
C15 0.0316(12) 0.0272(4) 0.0298(12) 0.0070(8) -0.0010(10) -0.0001(8)
C16 0.0315(13) 0.0287(4) 0.0268(11) 0.0059(9) -0.0055(10) 0.0016(8)
C17 0.0344(12) 0.0304(4) 0.0281(12) 0.0030(9) -0.0002(11) -0.0031(8)
C18 0.0476(15) 0.0435(5) 0.0303(13) 0.0130(10) -0.0009(11) -0.0073(7)
C21 0.0238(10) 0.0266(4) 0.0217(11) -0.0039(8) 0.0013(9) 0.0037(8)
C22 0.0228(10) 0.0275(4) 0.0200(10) -0.0014(9) 0.0015(9) 0.0026(8)
C23 0.0252(10) 0.0293(4) 0.0202(10) 0.0004(8) -0.0014(9) 0.0009(7)
C24 0.0243(10) 0.0305(5) 0.0200(11) 0.0034(9) 0.0012(10) 0.0012(8)
C25 0.0273(10) 0.0315(4) 0.0204(11) 0.0002(9) 0.0038(9) -0.0006(8)
C26 0.0281(11) 0.0324(4) 0.0180(10) -0.0020(8) 0.0014(10) 0.0013(7)
C27 0.0325(13) 0.0384(5) 0.0251(12) 0.0054(10) 0.0012(10) 0.0012(9)
C28 0.0377(14) 0.0439(4) 0.0285(12) 0.0140(9) 0.0032(11) -0.0022(8)

loop_
_atom_type_symbol
_atom_type_description
_atom_type_scat_dispersion_real
_atom_type_scat_dispersion_imag
_atom_type_scat_source
C C 0.0033 0.0016 'International Tables Vol C Tables 4.2.6.8 and 6.1.1.4'
H H 0.0000 0.0000 'International Tables Vol C Tables 4.2.6.8 and 6.1.1.4'
N N 0.0061 0.0033 'International Tables Vol C Tables 4.2.6.8 and 6.1.1.4'
O O 0.0106 0.0060 'International Tables Vol C Tables 4.2.6.8 and 6.1.1.4'

loop_
_geom_angle_atom_site_label_1
_geom_angle_atom_site_label_2
_geom_angle_atom_site_label_3
_geom_angle_site_symmetry_1
_geom_angle_site_symmetry_3
_geom_angle
_geom_angle_publ_flag
C21 N1 C11 . . 108.65(15) ?
C21 N1 C1 . . 124.87(15) ?
C11 N1 C1 . . 125.69(15) ?
N1 C1 C2 . . 112.93(12) ?
N1 C1 H1A . . 109.0 ?
C2 C1 H1A . . 109.0 ?
N1 C1 H1B . . 109.0 ?
C2 C1 H1B . . 109.0 ?
H1A C1 H1B . . 107.8 ?
C1 C2 C3 . . 114.21(15) ?
C1 C2 H2A . . 108.7 ?
C3 C2 H2A . . 108.7 ?
C1 C2 H2B . . 108.7 ?
C3 C2 H2B . . 108.7 ?
H2A C2 H2B . . 107.6 ?
C2 C3 C4 . . 112.73(16) ?
C2 C3 H3A . . 109.0 ?
C4 C3 H3A . . 109.0 ?
C2 C3 H3B . . 109.0 ?
C4 C3 H3B . . 109.0 ?
H3A C3 H3B . . 107.8 ?
C5 C4 C3 . . 113.32(16) ?
C5 C4 H4A . . 108.9 ?
C3 C4 H4A . . 108.9 ?
C5 C4 H4B . . 108.9 ?
C3 C4 H4B . . 108.9 ?
H4A C4 H4B . . 107.7 ?
C6 C5 C4 . . 113.28(17) ?
C6 C5 H5A . . 108.9 ?
C4 C5 H5A . . 108.9 ?
C6 C5 H5B . . 108.9 ?
C4 C5 H5B . . 108.9 ?
H5A C5 H5B . . 107.7 ?
C5 C6 C7 . . 113.29(18) ?
C5 C6 H6A . . 108.9 ?
C7 C6 H6A . . 108.9 ?
C5 C6 H6B . . 108.9 ?
C7 C6 H6B . . 108.9 ?
H6A C6 H6B . . 107.7 ?
C6 C7 C8 . . 113.2(2) ?
C6 C7 H7A . . 108.9 ?
C8 C7 H7A . . 108.9 ?
C6 C7 H7B . . 108.9 ?
C8 C7 H7B . . 108.9 ?
H7A C7 H7B . . 107.8 ?
C7 C8 H8A . . 109.5 ?
C7 C8 H8B . . 109.5 ?
H8A C8 H8B . . 109.5 ?
C7 C8 H8C . . 109.5 ?
H8A C8 H8C . . 109.5 ?
H8B C8 H8C . . 109.5 ?
C16 C11 N1 . . 128.72(17) ?
C16 C11 C12 . . 122.26(16) ?
N1 C11 C12 . . 109.01(13) ?
C13 C12 C11 . . 119.00(14) ?
C13 C12 C22 . . 134.26(16) ?
C11 C12 C22 . . 106.70(16) ?
C14 C13 C12 . . 119.16(17) ?
C14 C13 H13 . . 120.4 ?
C12 C13 H13 . . 120.4 ?
C13 C14 C15 . . 120.19(17) ?
C13 C14 C17 . . 119.33(17) ?
C15 C14 C17 . . 120.44(15) ?
C16 C15 C14 . . 121.80(15) ?
C16 C15 H15 . . 119.1 ?
C14 C15 H15 . . 119.1 ?
C11 C16 C15 . . 117.59(17) ?
C11 C16 H16 . . 121.2 ?
C15 C16 H16 . . 121.2 ?
O1 C17 C18 . . 119.81(17) ?
O1 C17 C14 . . 120.92(15) ?
C18 C17 C14 . . 119.25(17) ?
C17 C18 H18A . . 109.5 ?
C17 C18 H18B . . 109.5 ?
H18A C18 H18B . . 109.5 ?
C17 C18 H18C . . 109.5 ?
H18A C18 H18C . . 109.5 ?
H18B C18 H18C . . 109.5 ?
N1 C21 C26 . . 128.64(17) ?
N1 C21 C22 . . 109.47(16) ?
C26 C21 C22 . . 121.87(16) ?
C23 C22 C21 . . 119.59(16) ?
C23 C22 C12 . . 134.23(17) ?
C21 C22 C12 . . 106.15(15) ?
C24 C23 C22 . . 118.92(17) ?
C24 C23 H23 . . 120.5 ?
C22 C23 H23 . . 120.5 ?
C23 C24 C25 . . 120.40(16) ?
C23 C24 C27 . . 118.81(17) ?
C25 C24 C27 . . 120.78(17) ?
C26 C25 C24 . . 122.04(16) ?
C26 C25 H25 . . 119.0 ?
C24 C25 H25 . . 119.0 ?
C25 C26 C21 . . 117.18(17) ?
C25 C26 H26 . . 121.4 ?
C21 C26 H26 . . 121.4 ?
O2 C27 C24 . . 120.39(18) ?
O2 C27 C28 . . 119.58(18) ?
C24 C27 C28 . . 120.00(18) ?
C27 C28 H28A . . 109.5 ?
C27 C28 H28B . . 109.5 ?
H28A C28 H28B . . 109.5 ?
C27 C28 H28C . . 109.5 ?
H28A C28 H28C . . 109.5 ?
H28B C28 H28C . . 109.5 ?

loop_
_geom_bond_atom_site_label_1
_geom_bond_atom_site_label_2
_geom_bond_site_symmetry_2
_geom_bond_distance
_geom_bond_publ_flag
N1 C21 . 1.382(2) ?
N1 C11 . 1.397(2) ?
N1 C1 . 1.463(2) ?
O1 C17 . 1.223(2) ?
O2 C27 . 1.222(3) ?
C1 C2 . 1.518(2) ?
C1 H1A . 0.9900 ?
C1 H1B . 0.9900 ?
C2 C3 . 1.524(3) ?
C2 H2A . 0.9900 ?
C2 H2B . 0.9900 ?
C3 C4 . 1.532(2) ?
C3 H3A . 0.9900 ?
C3 H3B . 0.9900 ?
C4 C5 . 1.527(3) ?
C4 H4A . 0.9900 ?
C4 H4B . 0.9900 ?
C5 C6 . 1.524(2) ?
C5 H5A . 0.9900 ?
C5 H5B . 0.9900 ?
C6 C7 . 1.524(3) ?
C6 H6A . 0.9900 ?
C6 H6B . 0.9900 ?
C7 C8 . 1.534(3) ?
C7 H7A . 0.9900 ?
C7 H7B . 0.9900 ?
C8 H8A . 0.9800 ?
C8 H8B . 0.9800 ?
C8 H8C . 0.9800 ?
C11 C16 . 1.386(2) ?
C11 C12 . 1.417(2) ?
C12 C13 . 1.402(2) ?
C12 C22 . 1.455(2) ?
C13 C14 . 1.396(2) ?
C13 H13 . 0.9500 ?
C14 C15 . 1.403(3) ?
C14 C17 . 1.501(3) ?
C15 C16 . 1.388(3) ?
C15 H15 . 0.9500 ?
C16 H16 . 0.9500 ?
C17 C18 . 1.494(2) ?
C18 H18A . 0.9800 ?
C18 H18B . 0.9800 ?
C18 H18C . 0.9800 ?
C21 C26 . 1.397(2) ?
C21 C22 . 1.424(3) ?
C22 C23 . 1.392(2) ?
C23 C24 . 1.392(2) ?
C23 H23 . 0.9500 ?
C24 C25 . 1.411(3) ?
C24 C27 . 1.489(2) ?
C25 C26 . 1.381(2) ?
C25 H25 . 0.9500 ?
C26 H26 . 0.9500 ?
C27 C28 . 1.505(3) ?
C28 H28A . 0.9800 ?
C28 H28B . 0.9800 ?
C28 H28C . 0.9800 ?

loop_
_geom_hbond_atom_site_label_D
_geom_hbond_atom_site_label_H
_geom_hbond_atom_site_label_A
_geom_hbond_site_symmetry_A
_geom_hbond_distance_DH
_geom_hbond_distance_HA
_geom_hbond_distance_DA
_geom_hbond_angle_DHA
C13 H13 O2 5_666 0.95 2.59 3.474(2) 154.3
C23 H23 O2 5_666 0.95 2.39 3.298(3) 159.7
C28 H28A O1 5_666 0.98 2.40 3.363(2) 166.4
C26 H26 O1 7_566 0.95 2.54 3.484(2) 172.7

loop_
_geom_torsion_atom_site_label_1
_geom_torsion_atom_site_label_2
_geom_torsion_atom_site_label_3
_geom_torsion_atom_site_label_4
_geom_torsion_site_symmetry_1
_geom_torsion_site_symmetry_2
_geom_torsion_site_symmetry_3
_geom_torsion_site_symmetry_4
_geom_torsion
_geom_torsion_publ_flag
C21 N1 C1 C2 . . . . -76.3(2) ?
C11 N1 C1 C2 . . . . 92.42(16) ?
N1 C1 C2 C3 . . . . -56.0(2) ?
C1 C2 C3 C4 . . . . -178.57(13) ?
C2 C3 C4 C5 . . . . -174.96(14) ?
C3 C4 C5 C6 . . . . -178.36(13) ?
C4 C5 C6 C7 . . . . -171.59(14) ?
C5 C6 C7 C8 . . . . 178.39(15) ?
C21 N1 C11 C16 . . . . 178.24(14) ?
C1 N1 C11 C16 . . . . 8.0(2) ?
C21 N1 C11 C12 . . . . -0.92(16) ?
C1 N1 C11 C12 . . . . -171.13(13) ?
C16 C11 C12 C13 . . . . -0.7(2) ?
N1 C11 C12 C13 . . . . 178.53(14) ?
C16 C11 C12 C22 . . . . -178.73(13) ?
N1 C11 C12 C22 . . . . 0.49(16) ?
C11 C12 C13 C14 . . . . 0.7(2) ?
C22 C12 C13 C14 . . . . 178.06(14) ?
C12 C13 C14 C15 . . . . -0.3(2) ?
C12 C13 C14 C17 . . . . -177.90(14) ?
C13 C14 C15 C16 . . . . -0.2(2) ?
C17 C14 C15 C16 . . . . 177.43(16) ?
N1 C11 C16 C15 . . . . -178.79(15) ?
C12 C11 C16 C15 . . . . 0.3(2) ?
C14 C15 C16 C11 . . . . 0.2(2) ?
C13 C14 C17 O1 . . . . 3.4(2) ?
C15 C14 C17 O1 . . . . -174.24(15) ?
C13 C14 C17 C18 . . . . -178.38(14) ?
C15 C14 C17 C18 . . . . 4.0(2) ?
C11 N1 C21 C26 . . . . -177.94(14) ?
C1 N1 C21 C26 . . . . -7.6(2) ?
C11 N1 C21 C22 . . . . 0.98(17) ?
C1 N1 C21 C22 . . . . 171.30(15) ?
N1 C21 C22 C23 . . . . -179.02(12) ?
C26 C21 C22 C23 . . . . 0.0(2) ?
N1 C21 C22 C12 . . . . -0.66(17) ?
C26 C21 C22 C12 . . . . 178.35(13) ?
C13 C12 C22 C23 . . . . 0.5(3) ?
C11 C12 C22 C23 . . . . 178.11(17) ?
C13 C12 C22 C21 . . . . -177.50(17) ?
C11 C12 C22 C21 . . . . 0.10(16) ?
C21 C22 C23 C24 . . . . -0.2(2) ?
C12 C22 C23 C24 . . . . -177.96(16) ?
C22 C23 C24 C25 . . . . 0.2(2) ?
C22 C23 C24 C27 . . . . 179.51(15) ?
C23 C24 C25 C26 . . . . 0.0(2) ?
C27 C24 C25 C26 . . . . -179.33(13) ?
C24 C25 C26 C21 . . . . -0.2(2) ?
N1 C21 C26 C25 . . . . 178.98(14) ?
C22 C21 C26 C25 . . . . 0.2(2) ?
C23 C24 C27 O2 . . . . 1.0(3) ?
C25 C24 C27 O2 . . . . -179.67(18) ?
C23 C24 C27 C28 . . . . 178.84(14) ?
C25 C24 C27 C28 . . . . -1.8(2) ?

loop_
_cod_related_entry_id
_cod_related_entry_database
_cod_related_entry_code
1 ChemSpider 24745621
